data_7242050
loop_
_publ_author_name
'Moon, Heehun'
'Lim, Sang Woo'
'Kim, Dongwon'
'Jung, Ok-Sang'
'Lee, Young-A'

_publ_section_title
;
 Supramolecular isomerism between cyclodimeric and sinusoidal 1D
 coordination polymers: competition of tunable argentophilic vs.
 electrostatic interactions
;
_journal_issue 5
_journal_name_full CrystEngComm
_journal_page_first 1272
_journal_page_last 1280
_journal_paper_doi 10.1039/D0CE01779E
_journal_volume 23
_journal_year 2021
_chemical_formula_sum 'C17 H26 Ag Cl N2 O4 Si2'
_chemical_formula_weight 521.90
_space_group_crystal_system monoclinic
_space_group_IT_number 14
_space_group_name_Hall '-P 2yn'
_space_group_name_H-M_alt 'P 1 21/n 1'
_atom_sites_solution_hydrogens geom
_audit_creation_method SHELXL-2018/3
_audit_update_record
;
2020-11-12 deposited with the CCDC.	2021-01-07 downloaded from the CCDC.
;
_cell_angle_alpha 90
_cell_angle_beta 106.13(3)
_cell_angle_gamma 90
_cell_formula_units_Z 4
_cell_length_a 13.055(3)
_cell_length_b 12.393(3)
_cell_length_c 14.789(3)
_cell_measurement_reflns_used 59298
_cell_measurement_temperature 253(2)
_cell_measurement_theta_max 33.425
_cell_measurement_theta_min 0.372
_cell_volume 2298.5(10)
_computing_cell_refinement 'HKL3000sm (Otwinowski & Minor, 1997)'
_computing_data_collection 'PAL BL2D-SMDC Program (Shin et. al, 2016)'
_computing_data_reduction 'HKL3000sm (Otwinowski & Minor, 1997)'
_computing_molecular_graphics 'Bruker SHELXTL'
_computing_publication_material 'Bruker SHELXTL'
_computing_structure_refinement SHELXL
_computing_structure_solution 'SHELXT 2018/2 (Sheldrick, 2018)'
_diffrn_ambient_temperature 253(2)
_diffrn_measured_fraction_theta_full 0.997
_diffrn_measured_fraction_theta_max 0.837
_diffrn_measurement_device_type 'Rayonix MX225HS CCD area detector'
_diffrn_measurement_method 'omega scan'
_diffrn_radiation_type synchrotron
_diffrn_radiation_wavelength 0.650
_diffrn_reflns_av_R_equivalents 0.0409
_diffrn_reflns_av_unetI/netI 0.0286
_diffrn_reflns_Laue_measured_fraction_full 0.997
_diffrn_reflns_Laue_measured_fraction_max 0.837
_diffrn_reflns_limit_h_max 21
_diffrn_reflns_limit_h_min -21
_diffrn_reflns_limit_k_max 18
_diffrn_reflns_limit_k_min -18
_diffrn_reflns_limit_l_max 24
_diffrn_reflns_limit_l_min -24
_diffrn_reflns_number 37227
_diffrn_reflns_point_group_measured_fraction_full 0.997
_diffrn_reflns_point_group_measured_fraction_max 0.837
_diffrn_reflns_theta_full 22.955
_diffrn_reflns_theta_max 33.309
_diffrn_reflns_theta_min 1.994
_diffrn_source 'PLSII 2D bending magnet'
_exptl_absorpt_coefficient_mu 0.868
_exptl_absorpt_correction_T_max 1.000
_exptl_absorpt_correction_T_min 0.952
_exptl_absorpt_correction_type empirical
_exptl_absorpt_process_details 'HKL3000sm Scalepack(Otwinowski et.al,2003)'
_exptl_crystal_colour colorless
_exptl_crystal_density_diffrn 1.508
_exptl_crystal_description block
_exptl_crystal_F_000 1064
_exptl_crystal_size_max 0.120
_exptl_crystal_size_mid 0.083
_exptl_crystal_size_min 0.066
_refine_diff_density_max 2.119
_refine_diff_density_min -0.798
_refine_diff_density_rms 0.100
_refine_ls_extinction_method none
_refine_ls_goodness_of_fit_ref 1.055
_refine_ls_hydrogen_treatment constr
_refine_ls_matrix_type full
_refine_ls_number_parameters 269
_refine_ls_number_reflns 9718
_refine_ls_number_restraints 10
_refine_ls_restrained_S_all 1.059
_refine_ls_R_factor_all 0.0634
_refine_ls_R_factor_gt 0.0525
_refine_ls_shift/su_max 0.004
_refine_ls_shift/su_mean 0.001
_refine_ls_structure_factor_coef Fsqd
_refine_ls_weighting_details 'w=1/[\s^2^(Fo^2^)+(0.1218P)^2^+0.2972P] where P=(Fo^2^+2Fc^2^)/3'
_refine_ls_weighting_scheme calc
_refine_ls_wR_factor_gt 0.1785
_refine_ls_wR_factor_ref 0.1881
_reflns_Friedel_coverage 0.000
_reflns_number_gt 7267
_reflns_number_total 9718
_reflns_threshold_expression 'I > 2\s(I)'
_cod_data_source_file d0ce01779e2.cif
_cod_data_source_block AgClO4_Exchanged_a
_cod_depositor_comments 'Adding full bibliography for 7242046--7242052.cif.'
_cod_original_cell_volume 2298.5(9)
_cod_original_sg_symbol_H-M 'P 21/n'
_cod_database_code 7242050
_shelx_shelxl_version_number 2018/3
_shelx_space_group_comment
; 
The symmetry employed for this shelxl refinement is uniquely defined 
by the following loop, which should always be used as a source of 
symmetry information in preference to the above space-group names. 
They are only intended as comments. 
;
_shelx_estimated_absorpt_t_min 0.903
_shelx_estimated_absorpt_t_max 0.945

loop_
_space_group_symop_operation_xyz
'x, y, z'
'-x+1/2, y+1/2, -z+1/2'
'-x, -y, -z'
'x-1/2, -y-1/2, z-1/2'

loop_
_atom_site_label
_atom_site_type_symbol
_atom_site_fract_x
_atom_site_fract_y
_atom_site_fract_z
_atom_site_U_iso_or_equiv
_atom_site_adp_type
_atom_site_occupancy
_atom_site_site_symmetry_order
_atom_site_calc_flag
_atom_site_refinement_flags_posn
_atom_site_refinement_flags_adp
_atom_site_refinement_flags_occupancy
_atom_site_disorder_assembly
_atom_site_disorder_group
Ag1 Ag 0.27494(2) 0.22794(2) 0.19925(2) 0.05745(9) Uani 1 1 d . . . . .
Si02 Si 0.74387(4) 0.58467(4) 0.50539(4) 0.03957(12) Uani 1 1 d . . . . .
Si04 Si 0.82113(5) 0.23547(4) 0.34805(5) 0.04244(13) Uani 1 1 d . . . . .
N1 N 0.44539(16) 0.23555(16) 0.24936(15) 0.0478(4) Uani 1 1 d . . . . .
N2 N 0.39023(14) 0.69196(19) 0.36237(15) 0.0499(4) Uani 1 1 d . . . . .
C1 C 0.50083(18) 0.1624(2) 0.31092(18) 0.0546(5) Uani 1 1 d . . . . .
H1 H 0.463127 0.110232 0.334991 0.066 Uiso 1 1 calc R U . . .
C2 C 0.61105(17) 0.16068(19) 0.34022(17) 0.0498(4) Uani 1 1 d . . . . .
H2 H 0.646359 0.107741 0.383167 0.060 Uiso 1 1 calc R U . . .
C3 C 0.67025(15) 0.23644(14) 0.30685(14) 0.0372(3) Uani 1 1 d . . . . .
C4 C 0.61105(16) 0.31165(15) 0.24219(15) 0.0417(3) Uani 1 1 d . . . . .
H4 H 0.646662 0.364084 0.216320 0.050 Uiso 1 1 calc R U . . .
C5 C 0.50097(16) 0.30932(17) 0.21623(15) 0.0450(4) Uani 1 1 d . . . . .
H5 H 0.463471 0.361520 0.173632 0.054 Uiso 1 1 calc R U . . .
C6 C 0.8638(3) 0.0949(2) 0.3329(3) 0.0672(7) Uani 1 1 d . . . . .
H6A H 0.940789 0.089621 0.356713 0.101 Uiso 1 1 calc R U . . .
H6B H 0.842145 0.076064 0.266600 0.101 Uiso 1 1 calc R U . . .
H6C H 0.830830 0.045634 0.367409 0.101 Uiso 1 1 calc R U . . .
C7 C 0.8745(2) 0.3334(3) 0.2760(2) 0.0673(7) Uani 1 1 d . . . . .
H7A H 0.951865 0.332029 0.296209 0.101 Uiso 1 1 calc R U . . .
H7B H 0.849649 0.405448 0.284308 0.101 Uiso 1 1 calc R U . . .
H7C H 0.849785 0.313355 0.210070 0.101 Uiso 1 1 calc R U . . .
C8 C 0.86729(18) 0.27099(16) 0.47654(18) 0.0477(4) Uani 1 1 d . . . . .
H8A H 0.822536 0.231691 0.508762 0.057 Uiso 1 1 calc R U . . .
H8B H 0.940314 0.244174 0.501620 0.057 Uiso 1 1 calc R U . . .
C9 C 0.86621(16) 0.39054(17) 0.50283(17) 0.0477(4) Uani 1 1 d . . . . .
H9A H 0.912497 0.430739 0.472760 0.057 Uiso 1 1 calc R U . . .
H9B H 0.895478 0.398146 0.571118 0.057 Uiso 1 1 calc R U . . .
C10 C 0.75407(16) 0.43989(16) 0.47296(16) 0.0444(4) Uani 1 1 d . . . . .
H10A H 0.707778 0.397093 0.501151 0.053 Uiso 1 1 calc R U . . .
H10B H 0.726271 0.433208 0.404466 0.053 Uiso 1 1 calc R U . . .
C11 C 0.7817(3) 0.6041(3) 0.63538(19) 0.0678(7) Uani 1 1 d . . . . .
H11A H 0.795968 0.679939 0.649892 0.102 Uiso 1 1 calc R U . . .
H11B H 0.845052 0.562203 0.664221 0.102 Uiso 1 1 calc R U . . .
H11C H 0.723642 0.580447 0.659708 0.102 Uiso 1 1 calc R U . . .
C12 C 0.8288(2) 0.6705(2) 0.4531(2) 0.0630(6) Uani 1 1 d . . . . .
H12A H 0.817815 0.745778 0.465842 0.094 Uiso 1 1 calc R U . . .
H12B H 0.809892 0.658894 0.385632 0.094 Uiso 1 1 calc R U . . .
H12C H 0.903112 0.651807 0.480518 0.094 Uiso 1 1 calc R U . . .
C13 C 0.42792(18) 0.5979(2) 0.34092(18) 0.0556(5) Uani 1 1 d . . . . .
H13 H 0.382933 0.553960 0.294828 0.067 Uiso 1 1 calc R U . . .
C14 C 0.53026(17) 0.5627(2) 0.38377(18) 0.0533(5) Uani 1 1 d . . . . .
H14 H 0.552820 0.495325 0.367255 0.064 Uiso 1 1 calc R U . . .
C15 C 0.60058(14) 0.62604(16) 0.45132(14) 0.0401(3) Uani 1 1 d . . . . .
C16 C 0.55987(19) 0.72307(18) 0.4724(2) 0.0555(6) Uani 1 1 d . . . . .
H16 H 0.602911 0.768772 0.518158 0.067 Uiso 1 1 calc R U . . .
C17 C 0.4559(2) 0.7535(2) 0.4264(2) 0.0579(6) Uani 1 1 d . . . . .
H17 H 0.431005 0.820554 0.441350 0.069 Uiso 1 1 calc R U . . .
Cl1 Cl 0.2577(5) 0.5238(6) 0.0893(5) 0.0494(12) Uiso 0.231(7) 1 d D . P A 1
O1 O 0.2116(8) 0.5819(9) 0.1526(6) 0.071(3) Uiso 0.231(7) 1 d D . P A 1
O2 O 0.2063(7) 0.5543(7) -0.0130(5) 0.065(3) Uiso 0.231(7) 1 d D . P A 1
O3 O 0.2413(11) 0.4041(6) 0.0949(9) 0.094(4) Uiso 0.231(7) 1 d D . P A 1
O4 O 0.3746(5) 0.5443(8) 0.1068(7) 0.074(3) Uiso 0.231(7) 1 d D . P A 1
Cl1A Cl 0.2442(2) 0.52588(15) 0.08351(16) 0.0611(5) Uani 0.769(7) 1 d . . P A 2
O1A O 0.3016(11) 0.5290(9) 0.0248(9) 0.287(8) Uani 0.769(7) 1 d . . P A 2
O2A O 0.2690(5) 0.4337(4) 0.1383(6) 0.161(3) Uani 0.769(7) 1 d . . P A 2
O3A O 0.1358(5) 0.5104(4) 0.0268(4) 0.145(3) Uani 0.769(7) 1 d . . P A 2
O4A O 0.2468(4) 0.6223(3) 0.1320(3) 0.0936(16) Uani 0.769(7) 1 d . . P A 2

loop_
_atom_site_aniso_label
_atom_site_aniso_U_11
_atom_site_aniso_U_22
_atom_site_aniso_U_33
_atom_site_aniso_U_23
_atom_site_aniso_U_13
_atom_site_aniso_U_12
Ag1 0.02945(10) 0.07883(17) 0.06206(14) -0.01182(8) 0.00937(9) -0.00280(6)
Si02 0.0299(2) 0.0412(2) 0.0462(3) -0.00583(19) 0.00811(19) -0.00249(17)
Si04 0.0301(2) 0.0401(3) 0.0573(3) -0.0027(2) 0.0125(2) 0.00240(17)
N1 0.0313(8) 0.0582(10) 0.0519(9) -0.0037(7) 0.0083(7) -0.0023(6)
N2 0.0306(7) 0.0649(11) 0.0541(9) -0.0009(8) 0.0115(7) 0.0005(7)
C1 0.0365(9) 0.0655(13) 0.0620(12) 0.0112(10) 0.0138(9) -0.0076(9)
C2 0.0371(9) 0.0552(11) 0.0553(11) 0.0145(9) 0.0098(8) -0.0017(8)
C3 0.0311(7) 0.0359(8) 0.0445(8) -0.0022(6) 0.0104(7) 0.0002(5)
C4 0.0370(8) 0.0353(8) 0.0507(9) 0.0010(7) 0.0084(7) -0.0008(6)
C5 0.0362(8) 0.0427(9) 0.0508(9) -0.0037(7) 0.0030(7) 0.0038(7)
C6 0.0605(14) 0.0533(12) 0.0902(19) -0.0101(13) 0.0249(14) 0.0174(11)
C7 0.0488(12) 0.0806(18) 0.0785(17) 0.0045(14) 0.0276(12) -0.0141(12)
C8 0.0347(8) 0.0422(9) 0.0588(12) 0.0017(8) 0.0006(8) 0.0035(6)
C9 0.0357(8) 0.0436(9) 0.0565(11) -0.0038(8) 0.0008(8) -0.0010(7)
C10 0.0364(8) 0.0411(9) 0.0532(10) -0.0056(7) 0.0085(8) -0.0026(7)
C11 0.0689(17) 0.0776(18) 0.0500(12) -0.0157(12) 0.0049(12) 0.0002(14)
C12 0.0407(10) 0.0579(13) 0.0928(19) 0.0115(13) 0.0227(12) -0.0043(9)
C13 0.0356(9) 0.0681(14) 0.0581(12) -0.0172(10) 0.0050(9) -0.0028(9)
C14 0.0366(9) 0.0590(12) 0.0606(12) -0.0209(10) 0.0072(9) 0.0009(8)
C15 0.0289(7) 0.0446(9) 0.0476(8) -0.0071(7) 0.0122(7) -0.0037(6)
C16 0.0339(9) 0.0497(11) 0.0768(16) -0.0190(10) 0.0049(10) 0.0002(7)
C17 0.0357(10) 0.0520(11) 0.0810(17) -0.0124(11) 0.0081(11) 0.0040(8)
Cl1A 0.0795(11) 0.0367(4) 0.0602(6) -0.0052(3) 0.0080(6) 0.0164(5)
O1A 0.405(18) 0.229(9) 0.369(15) -0.104(9) 0.343(16) -0.098(10)
O2A 0.129(4) 0.061(2) 0.258(8) 0.063(4) -0.003(5) 0.005(2)
O3A 0.136(4) 0.095(3) 0.143(4) -0.040(3) -0.064(4) 0.020(3)
O4A 0.117(3) 0.0639(19) 0.079(2) -0.0261(16) -0.009(2) 0.034(2)

loop_
_atom_type_symbol
_atom_type_description
_atom_type_scat_dispersion_real
_atom_type_scat_dispersion_imag
_atom_type_scat_source
C C 0.0026 0.0014 'International Tables Vol C Tables 4.2.6.8 and 6.1.1.4'
H H 0.0000 0.0000 'International Tables Vol C Tables 4.2.6.8 and 6.1.1.4'
N N 0.0052 0.0028 'International Tables Vol C Tables 4.2.6.8 and 6.1.1.4'
O O 0.0092 0.0051 'International Tables Vol C Tables 4.2.6.8 and 6.1.1.4'
Si Si 0.0715 0.0599 'International Tables Vol C Tables 4.2.6.8 and 6.1.1.4'
Cl Cl 0.1308 0.1347 'International Tables Vol C Tables 4.2.6.8 and 6.1.1.4'
Ag Ag -1.0930 0.9537 'International Tables Vol C Tables 4.2.6.8 and 6.1.1.4'

loop_
_geom_angle_atom_site_label_1
_geom_angle_atom_site_label_2
_geom_angle_atom_site_label_3
_geom_angle
_geom_angle_site_symmetry_1
_geom_angle_site_symmetry_3
_geom_angle_publ_flag
N2 Ag1 N1 169.16(8) 2_545 . ?
C12 Si02 C11 109.78(16) . . ?
C12 Si02 C10 110.49(12) . . ?
C11 Si02 C10 111.80(13) . . ?
C12 Si02 C15 107.71(11) . . ?
C11 Si02 C15 110.42(13) . . ?
C10 Si02 C15 106.51(9) . . ?
C6 Si04 C7 111.49(15) . . ?
C6 Si04 C8 108.57(13) . . ?
C7 Si04 C8 110.99(13) . . ?
C6 Si04 C3 106.66(12) . . ?
C7 Si04 C3 109.35(12) . . ?
C8 Si04 C3 109.67(10) . . ?
C5 N1 C1 117.57(19) . . ?
C5 N1 Ag1 121.24(16) . . ?
C1 N1 Ag1 121.07(15) . . ?
C17 N2 C13 117.6(2) . . ?
C17 N2 Ag1 123.90(17) . 2 ?
C13 N2 Ag1 118.29(16) . 2 ?
N1 C1 C2 122.7(2) . . ?
N1 C1 H1 118.7 . . ?
C2 C1 H1 118.7 . . ?
C1 C2 C3 120.7(2) . . ?
C1 C2 H2 119.6 . . ?
C3 C2 H2 119.6 . . ?
C2 C3 C4 115.78(18) . . ?
C2 C3 Si04 120.83(15) . . ?
C4 C3 Si04 123.38(14) . . ?
C5 C4 C3 120.60(19) . . ?
C5 C4 H4 119.7 . . ?
C3 C4 H4 119.7 . . ?
N1 C5 C4 122.6(2) . . ?
N1 C5 H5 118.7 . . ?
C4 C5 H5 118.7 . . ?
Si04 C6 H6A 109.5 . . ?
Si04 C6 H6B 109.5 . . ?
H6A C6 H6B 109.5 . . ?
Si04 C6 H6C 109.5 . . ?
H6A C6 H6C 109.5 . . ?
H6B C6 H6C 109.5 . . ?
Si04 C7 H7A 109.5 . . ?
Si04 C7 H7B 109.5 . . ?
H7A C7 H7B 109.5 . . ?
Si04 C7 H7C 109.5 . . ?
H7A C7 H7C 109.5 . . ?
H7B C7 H7C 109.5 . . ?
C9 C8 Si04 117.39(16) . . ?
C9 C8 H8A 108.0 . . ?
Si04 C8 H8A 108.0 . . ?
C9 C8 H8B 108.0 . . ?
Si04 C8 H8B 108.0 . . ?
H8A C8 H8B 107.2 . . ?
C8 C9 C10 112.81(17) . . ?
C8 C9 H9A 109.0 . . ?
C10 C9 H9A 109.0 . . ?
C8 C9 H9B 109.0 . . ?
C10 C9 H9B 109.0 . . ?
H9A C9 H9B 107.8 . . ?
C9 C10 Si02 116.02(14) . . ?
C9 C10 H10A 108.3 . . ?
Si02 C10 H10A 108.3 . . ?
C9 C10 H10B 108.3 . . ?
Si02 C10 H10B 108.3 . . ?
H10A C10 H10B 107.4 . . ?
Si02 C11 H11A 109.5 . . ?
Si02 C11 H11B 109.5 . . ?
H11A C11 H11B 109.5 . . ?
Si02 C11 H11C 109.5 . . ?
H11A C11 H11C 109.5 . . ?
H11B C11 H11C 109.5 . . ?
Si02 C12 H12A 109.5 . . ?
Si02 C12 H12B 109.5 . . ?
H12A C12 H12B 109.5 . . ?
Si02 C12 H12C 109.5 . . ?
H12A C12 H12C 109.5 . . ?
H12B C12 H12C 109.5 . . ?
N2 C13 C14 122.6(2) . . ?
N2 C13 H13 118.7 . . ?
C14 C13 H13 118.7 . . ?
C13 C14 C15 120.7(2) . . ?
C13 C14 H14 119.6 . . ?
C15 C14 H14 119.6 . . ?
C16 C15 C14 115.61(19) . . ?
C16 C15 Si02 122.49(15) . . ?
C14 C15 Si02 121.83(15) . . ?
C15 C16 C17 120.6(2) . . ?
C15 C16 H16 119.7 . . ?
C17 C16 H16 119.7 . . ?
N2 C17 C16 122.8(2) . . ?
N2 C17 H17 118.6 . . ?
C16 C17 H17 118.6 . . ?
O1 Cl1 O4 113.2(6) . . ?
O1 Cl1 O3 111.5(6) . . ?
O4 Cl1 O3 108.1(6) . . ?
O1 Cl1 O2 112.0(6) . . ?
O4 Cl1 O2 106.0(5) . . ?
O3 Cl1 O2 105.6(6) . . ?
O1A Cl1A O2A 109.4(7) . . ?
O1A Cl1A O4A 112.6(5) . . ?
O2A Cl1A O4A 116.0(4) . . ?
O1A Cl1A O3A 105.7(7) . . ?
O2A Cl1A O3A 105.2(4) . . ?
O4A Cl1A O3A 107.1(3) . . ?

loop_
_geom_bond_atom_site_label_1
_geom_bond_atom_site_label_2
_geom_bond_distance
_geom_bond_site_symmetry_2
_geom_bond_publ_flag
Ag1 N2 2.1416(19) 2_545 ?
Ag1 N1 2.143(2) . ?
Si02 C12 1.853(3) . ?
Si02 C11 1.863(3) . ?
Si02 C10 1.872(2) . ?
Si02 C15 1.890(2) . ?
Si04 C6 1.862(3) . ?
Si04 C7 1.873(3) . ?
Si04 C8 1.879(3) . ?
Si04 C3 1.893(2) . ?
N1 C5 1.342(3) . ?
N1 C1 1.345(3) . ?
N2 C17 1.328(3) . ?
N2 C13 1.337(3) . ?
C1 C2 1.383(3) . ?
C1 H1 0.9400 . ?
C2 C3 1.391(3) . ?
C2 H2 0.9400 . ?
C3 C4 1.404(3) . ?
C4 C5 1.381(3) . ?
C4 H4 0.9400 . ?
C5 H5 0.9400 . ?
C6 H6A 0.9700 . ?
C6 H6B 0.9700 . ?
C6 H6C 0.9700 . ?
C7 H7A 0.9700 . ?
C7 H7B 0.9700 . ?
C7 H7C 0.9700 . ?
C8 C9 1.533(3) . ?
C8 H8A 0.9800 . ?
C8 H8B 0.9800 . ?
C9 C10 1.534(3) . ?
C9 H9A 0.9800 . ?
C9 H9B 0.9800 . ?
C10 H10A 0.9800 . ?
C10 H10B 0.9800 . ?
C11 H11A 0.9700 . ?
C11 H11B 0.9700 . ?
C11 H11C 0.9700 . ?
C12 H12A 0.9700 . ?
C12 H12B 0.9700 . ?
C12 H12C 0.9700 . ?
C13 C14 1.381(3) . ?
C13 H13 0.9400 . ?
C14 C15 1.395(3) . ?
C14 H14 0.9400 . ?
C15 C16 1.385(3) . ?
C16 C17 1.391(3) . ?
C16 H16 0.9400 . ?
C17 H17 0.9400 . ?
Cl1 O1 1.439(7) . ?
Cl1 O4 1.497(7) . ?
Cl1 O3 1.504(7) . ?
Cl1 O2 1.522(7) . ?
Cl1A O1A 1.296(6) . ?
Cl1A O2A 1.386(5) . ?
Cl1A O4A 1.389(3) . ?
Cl1A O3A 1.443(6) . ?

loop_
_geom_torsion_atom_site_label_1
_geom_torsion_atom_site_label_2
_geom_torsion_atom_site_label_3
_geom_torsion_atom_site_label_4
_geom_torsion
_geom_torsion_site_symmetry_1
_geom_torsion_site_symmetry_2
_geom_torsion_site_symmetry_3
_geom_torsion_site_symmetry_4
_geom_torsion_publ_flag
C5 N1 C1 C2 -0.2(4) . . . . ?
Ag1 N1 C1 C2 175.8(2) . . . . ?
N1 C1 C2 C3 0.3(4) . . . . ?
C1 C2 C3 C4 -0.7(3) . . . . ?
C1 C2 C3 Si04 179.2(2) . . . . ?
C6 Si04 C3 C2 50.7(2) . . . . ?
C7 Si04 C3 C2 171.4(2) . . . . ?
C8 Si04 C3 C2 -66.7(2) . . . . ?
C6 Si04 C3 C4 -129.44(19) . . . . ?
C7 Si04 C3 C4 -8.8(2) . . . . ?
C8 Si04 C3 C4 113.17(17) . . . . ?
C2 C3 C4 C5 1.1(3) . . . . ?
Si04 C3 C4 C5 -178.80(16) . . . . ?
C1 N1 C5 C4 0.6(3) . . . . ?
Ag1 N1 C5 C4 -175.41(16) . . . . ?
C3 C4 C5 N1 -1.1(3) . . . . ?
C6 Si04 C8 C9 164.94(19) . . . . ?
C7 Si04 C8 C9 42.1(2) . . . . ?
C3 Si04 C8 C9 -78.87(19) . . . . ?
Si04 C8 C9 C10 61.7(3) . . . . ?
C8 C9 C10 Si02 178.15(17) . . . . ?
C12 Si02 C10 C9 58.6(2) . . . . ?
C11 Si02 C10 C9 -64.0(2) . . . . ?
C15 Si02 C10 C9 175.35(16) . . . . ?
C17 N2 C13 C14 1.2(4) . . . . ?
Ag1 N2 C13 C14 -173.6(2) 2 . . . ?
N2 C13 C14 C15 -1.2(4) . . . . ?
C13 C14 C15 C16 1.1(4) . . . . ?
C13 C14 C15 Si02 -175.8(2) . . . . ?
C12 Si02 C15 C16 -71.4(2) . . . . ?
C11 Si02 C15 C16 48.5(3) . . . . ?
C10 Si02 C15 C16 170.1(2) . . . . ?
C12 Si02 C15 C14 105.4(2) . . . . ?
C11 Si02 C15 C14 -134.8(2) . . . . ?
C10 Si02 C15 C14 -13.2(2) . . . . ?
C14 C15 C16 C17 -1.1(4) . . . . ?
Si02 C15 C16 C17 175.8(2) . . . . ?
C13 N2 C17 C16 -1.3(5) . . . . ?
Ag1 N2 C17 C16 173.3(2) 2 . . . ?
C15 C16 C17 N2 1.3(5) . . . . ?
